data_4064758
loop_
_publ_author_name
'Liu, Jing-Yu'
'Liu, San-Rong'
'Li, Bai-Xiang'
'Li, Yan-Guo'
'Li, Yue-Sheng'

_publ_section_title
;
 Synthesis and Characterization of Novel Half-Metallocene-Type Group IV
 Complexes Containing Phosphine Oxide--Phenolate Chelating Ligands and
 Their Application to Ethylene Polymerization
;
_journal_issue 15
_journal_name_full Organometallics
_journal_page_first 4052
_journal_page_last 4059
_journal_paper_doi 10.1021/om200317x
_journal_volume 30
_journal_year 2011
_chemical_formula_sum 'C31 H27 Cl6 O2 P Ti'
_chemical_formula_weight 723.10
_chemical_name_systematic ?
_space_group_IT_number 2
_symmetry_cell_setting triclinic
_symmetry_space_group_name_Hall '-P 1'
_symmetry_space_group_name_H-M 'P -1'
_atom_sites_solution_hydrogens geom
_atom_sites_solution_primary direct
_atom_sites_solution_secondary difmap
_audit_creation_method SHELXL-97
_cell_angle_alpha 73.720(1)
_cell_angle_beta 77.134(1)
_cell_angle_gamma 89.696(1)
_cell_formula_units_Z 2
_cell_length_a 9.8668(9)
_cell_length_b 10.3366(10)
_cell_length_c 17.1795(16)
_cell_measurement_reflns_used 2279
_cell_measurement_temperature 185(2)
_cell_measurement_theta_max 24.56
_cell_measurement_theta_min 4.10
_cell_volume 1636.6(3)
_computing_cell_refinement 'Bruker SMART'
_computing_data_collection 'Bruker SMART'
_computing_data_reduction 'Bruker SAINT'
_computing_molecular_graphics 'Bruker SHELXTL'
_computing_publication_material 'Bruker SHELXTL'
_computing_structure_refinement 'SHELXL-97 (Sheldrick, 1997)'
_computing_structure_solution 'SHELXS-97 (Sheldrick, 1990)'
_diffrn_ambient_temperature 185(2)
_diffrn_measured_fraction_theta_full 0.984
_diffrn_measured_fraction_theta_max 0.984
_diffrn_measurement_device_type 'Bruker APEX CCD area detector'
_diffrn_measurement_method 'phi and omega scans'
_diffrn_radiation_monochromator graphite
_diffrn_radiation_source 'fine-focus sealed tube'
_diffrn_radiation_type MoK\a
_diffrn_radiation_wavelength 0.71073
_diffrn_reflns_av_R_equivalents 0.0214
_diffrn_reflns_av_sigmaI/netI 0.0511
_diffrn_reflns_limit_h_max 9
_diffrn_reflns_limit_h_min -11
_diffrn_reflns_limit_k_max 12
_diffrn_reflns_limit_k_min -11
_diffrn_reflns_limit_l_max 19
_diffrn_reflns_limit_l_min -20
_diffrn_reflns_number 8524
_diffrn_reflns_theta_full 25.00
_diffrn_reflns_theta_max 25.00
_diffrn_reflns_theta_min 2.06
_exptl_absorpt_coefficient_mu 0.828
_exptl_absorpt_correction_T_max 0.9072
_exptl_absorpt_correction_T_min 0.7952
_exptl_absorpt_correction_type multi-scan
_exptl_absorpt_process_details '(SADABS; Sheldrick, 1996)'
_exptl_crystal_colour black
_exptl_crystal_density_diffrn 1.467
_exptl_crystal_density_method 'not measured'
_exptl_crystal_description block
_exptl_crystal_F_000 736
_exptl_crystal_size_max 0.29
_exptl_crystal_size_mid 0.21
_exptl_crystal_size_min 0.12
_refine_diff_density_max 0.693
_refine_diff_density_min -0.390
_refine_diff_density_rms 0.077
_refine_ls_extinction_method none
_refine_ls_goodness_of_fit_ref 1.015
_refine_ls_hydrogen_treatment constr
_refine_ls_matrix_type full
_refine_ls_number_parameters 370
_refine_ls_number_reflns 5683
_refine_ls_number_restraints 0
_refine_ls_restrained_S_all 1.015
_refine_ls_R_factor_all 0.0748
_refine_ls_R_factor_gt 0.0511
_refine_ls_shift/su_max 0.001
_refine_ls_shift/su_mean 0.000
_refine_ls_structure_factor_coef Fsqd
_refine_ls_weighting_details 'calc w=1/[\s^2^(Fo^2^)+(0.0738P)^2^+0.8256P] where P=(Fo^2^+2Fc^2^)/3'
_refine_ls_weighting_scheme calc
_refine_ls_wR_factor_gt 0.1223
_refine_ls_wR_factor_ref 0.1378
_reflns_number_gt 4280
_reflns_number_total 5683
_reflns_threshold_expression >2sigma(I)
_cod_data_source_file om200317x_si_002.cif
_cod_data_source_block t132_(2b)
_cod_depositor_comments
;
The following automatic conversions were performed:

'_symmetry_cell_setting' value 'Triclinic' changed to 'triclinic'
according to /home/saulius/struct/CIF-dictionaries/cif_core.dic
dictionary named 'cif_core.dic' version 2.4.1 from 2010-06-29.

Automatic conversion script
Id: cif_fix_values 1715 2011-07-08 13:25:40Z adriana 
;
_cod_original_sg_symbol_H-M P-1
_cod_database_code 4064758

loop_
_symmetry_equiv_pos_as_xyz
'x, y, z'
'-x, -y, -z'

loop_
_atom_site_label
_atom_site_type_symbol
_atom_site_fract_x
_atom_site_fract_y
_atom_site_fract_z
_atom_site_U_iso_or_equiv
_atom_site_adp_type
_atom_site_occupancy
_atom_site_symmetry_multiplicity
_atom_site_calc_flag
_atom_site_refinement_flags
Ti1 Ti 0.57709(6) 0.28067(6) 0.22610(4) 0.02392(18) Uani 1 1 d .
P1 P 0.74001(9) 0.13715(9) 0.09061(6) 0.0238(2) Uani 1 1 d .
Cl1 Cl 0.64375(10) 0.47161(10) 0.26140(6) 0.0377(3) Uani 1 1 d .
Cl2 Cl 0.47464(10) 0.43501(9) 0.12967(6) 0.0336(2) Uani 1 1 d .
Cl3 Cl 0.15689(15) 0.54262(14) 0.30216(11) 0.0816(5) Uani 1 1 d .
Cl4 Cl 0.32064(14) 0.79028(13) 0.26977(9) 0.0693(4) Uani 1 1 d .
Cl5 Cl 0.4626(2) 0.3019(2) 0.56340(14) 0.1174(7) Uani 1 1 d .
Cl6 Cl 0.19796(17) 0.37714(15) 0.52271(9) 0.0751(4) Uani 1 1 d .
O1 O 0.6052(2) 0.1849(2) 0.13351(14) 0.0258(5) Uani 1 1 d .
O2 O 0.7618(2) 0.2300(2) 0.22806(14) 0.0262(5) Uani 1 1 d .
C1 C 0.3411(4) 0.2258(5) 0.3008(3) 0.0514(12) Uani 1 1 d .
H1 H 0.2681 0.2780 0.2832 0.062 Uiso 1 1 calc R
C2 C 0.4148(5) 0.2471(5) 0.3559(3) 0.0552(13) Uani 1 1 d .
H2 H 0.4020 0.3169 0.3824 0.066 Uiso 1 1 calc R
C3 C 0.5103(5) 0.1500(6) 0.3656(3) 0.0565(14) Uani 1 1 d .
H3 H 0.5747 0.1404 0.4003 0.068 Uiso 1 1 calc R
C4 C 0.4956(5) 0.0679(4) 0.3156(3) 0.0488(12) Uani 1 1 d .
H4 H 0.5481 -0.0077 0.3102 0.059 Uiso 1 1 calc R
C5 C 0.3911(5) 0.1159(4) 0.2756(3) 0.0456(11) Uani 1 1 d .
H5 H 0.3592 0.0796 0.2373 0.055 Uiso 1 1 calc R
C6 C 0.7039(4) 0.0175(4) 0.0390(2) 0.0282(8) Uani 1 1 d .
C7 C 0.6201(4) -0.0982(4) 0.0848(3) 0.0423(10) Uani 1 1 d .
H7 H 0.5805 -0.1112 0.1424 0.051 Uiso 1 1 calc R
C8 C 0.5936(4) -0.1949(4) 0.0473(3) 0.0496(12) Uani 1 1 d .
H8 H 0.5362 -0.2738 0.0792 0.059 Uiso 1 1 calc R
C9 C 0.6504(4) -0.1766(4) -0.0361(3) 0.0443(11) Uani 1 1 d .
H9 H 0.6318 -0.2426 -0.0619 0.053 Uiso 1 1 calc R
C10 C 0.7340(4) -0.0631(4) -0.0820(3) 0.0417(10) Uani 1 1 d .
H10 H 0.7741 -0.0513 -0.1393 0.050 Uiso 1 1 calc R
C11 C 0.7602(4) 0.0347(4) -0.0450(2) 0.0325(9) Uani 1 1 d .
H11 H 0.8170 0.1137 -0.0774 0.039 Uiso 1 1 calc R
C12 C 0.8484(4) 0.2740(3) 0.0145(2) 0.0250(8) Uani 1 1 d .
C13 C 0.7854(4) 0.3843(4) -0.0275(2) 0.0332(9) Uani 1 1 d .
H13 H 0.6871 0.3884 -0.0135 0.040 Uiso 1 1 calc R
C14 C 0.8666(4) 0.4882(4) -0.0899(3) 0.0403(10) Uani 1 1 d .
H14 H 0.8241 0.5639 -0.1185 0.048 Uiso 1 1 calc R
C15 C 1.0095(4) 0.4812(4) -0.1101(2) 0.0384(10) Uani 1 1 d .
H15 H 1.0650 0.5520 -0.1531 0.046 Uiso 1 1 calc R
C16 C 1.0722(4) 0.3722(4) -0.0686(3) 0.0371(9) Uani 1 1 d .
H16 H 1.1705 0.3683 -0.0829 0.045 Uiso 1 1 calc R
C17 C 0.9917(4) 0.2684(4) -0.0059(2) 0.0327(9) Uani 1 1 d .
H17 H 1.0349 0.1935 0.0230 0.039 Uiso 1 1 calc R
C18 C 0.8305(4) 0.0537(4) 0.1680(2) 0.0267(8) Uani 1 1 d .
C19 C 0.8268(3) 0.1147(3) 0.2314(2) 0.0252(8) Uani 1 1 d .
C20 C 0.8868(4) 0.0541(4) 0.2995(2) 0.0320(9) Uani 1 1 d .
C21 C 0.9507(4) -0.0674(4) 0.2990(3) 0.0408(10) Uani 1 1 d .
H21 H 0.9936 -0.1095 0.3433 0.049 Uiso 1 1 calc R
C22 C 0.9535(4) -0.1282(4) 0.2363(3) 0.0414(10) Uani 1 1 d .
H22 H 0.9967 -0.2111 0.2385 0.050 Uiso 1 1 calc R
C23 C 0.8936(4) -0.0684(4) 0.1707(2) 0.0344(9) Uani 1 1 d .
H23 H 0.8952 -0.1098 0.1277 0.041 Uiso 1 1 calc R
C24 C 0.8771(4) 0.1110(4) 0.3706(2) 0.0326(9) Uani 1 1 d .
C25 C 0.8364(4) 0.0289(4) 0.4520(2) 0.0425(10) Uani 1 1 d .
H25 H 0.8154 -0.0648 0.4620 0.051 Uiso 1 1 calc R
C26 C 0.8258(5) 0.0808(5) 0.5186(3) 0.0532(12) Uani 1 1 d .
H26 H 0.7992 0.0228 0.5739 0.064 Uiso 1 1 calc R
C27 C 0.8538(5) 0.2173(5) 0.5050(3) 0.0511(12) Uani 1 1 d .
H27 H 0.8441 0.2538 0.5508 0.061 Uiso 1 1 calc R
C28 C 0.8955(5) 0.2994(5) 0.4251(3) 0.0491(11) Uani 1 1 d .
H28 H 0.9174 0.3927 0.4157 0.059 Uiso 1 1 calc R
C29 C 0.9064(4) 0.2484(4) 0.3579(3) 0.0398(10) Uani 1 1 d .
H29 H 0.9339 0.3070 0.3028 0.048 Uiso 1 1 calc R
C30 C 0.3128(6) 0.6309(6) 0.2630(6) 0.139(4) Uani 1 1 d .
H30A H 0.3429 0.6343 0.2034 0.167 Uiso 1 1 calc R
H30B H 0.3813 0.5798 0.2918 0.167 Uiso 1 1 calc R
C31 C 0.3064(7) 0.3823(7) 0.5883(4) 0.093(2) Uani 1 1 d .
H31A H 0.2571 0.3372 0.6466 0.111 Uiso 1 1 calc R
H31B H 0.3293 0.4776 0.5839 0.111 Uiso 1 1 calc R

loop_
_atom_site_aniso_label
_atom_site_aniso_U_11
_atom_site_aniso_U_22
_atom_site_aniso_U_33
_atom_site_aniso_U_23
_atom_site_aniso_U_13
_atom_site_aniso_U_12
Ti1 0.0224(3) 0.0220(3) 0.0280(4) -0.0083(3) -0.0058(3) 0.0030(3)
P1 0.0230(5) 0.0224(5) 0.0275(5) -0.0086(4) -0.0069(4) 0.0041(4)
Cl1 0.0370(5) 0.0338(5) 0.0511(6) -0.0228(5) -0.0141(5) 0.0046(4)
Cl2 0.0370(5) 0.0270(5) 0.0404(5) -0.0102(4) -0.0157(4) 0.0103(4)
Cl3 0.0598(9) 0.0530(8) 0.1274(13) -0.0231(9) -0.0158(9) -0.0008(6)
Cl4 0.0665(9) 0.0480(7) 0.0846(10) -0.0193(7) 0.0012(7) -0.0033(6)
Cl5 0.1326(17) 0.1122(16) 0.1338(17) -0.0401(13) -0.0789(14) 0.0368(13)
Cl6 0.0896(11) 0.0756(10) 0.0761(9) -0.0414(8) -0.0271(8) 0.0129(8)
O1 0.0231(13) 0.0260(13) 0.0308(13) -0.0106(11) -0.0083(11) 0.0060(10)
O2 0.0244(13) 0.0257(13) 0.0305(14) -0.0085(11) -0.0097(11) 0.0055(10)
C1 0.025(2) 0.044(3) 0.065(3) 0.005(2) 0.004(2) 0.0053(19)
C2 0.057(3) 0.054(3) 0.045(3) -0.023(2) 0.020(2) -0.011(2)
C3 0.036(3) 0.092(4) 0.026(2) 0.005(2) -0.004(2) -0.015(3)
C4 0.048(3) 0.029(2) 0.049(3) 0.004(2) 0.012(2) 0.0059(19)
C5 0.047(3) 0.044(3) 0.040(2) -0.006(2) -0.003(2) -0.020(2)
C6 0.0213(18) 0.0231(19) 0.043(2) -0.0128(17) -0.0094(16) 0.0059(14)
C7 0.039(2) 0.038(2) 0.049(3) -0.018(2) 0.001(2) -0.0062(19)
C8 0.036(2) 0.035(2) 0.079(3) -0.020(2) -0.012(2) -0.0071(19)
C9 0.040(2) 0.042(3) 0.070(3) -0.034(2) -0.031(2) 0.015(2)
C10 0.042(2) 0.052(3) 0.043(2) -0.024(2) -0.021(2) 0.011(2)
C11 0.035(2) 0.035(2) 0.034(2) -0.0141(17) -0.0151(18) 0.0087(17)
C12 0.0257(19) 0.0216(18) 0.0288(19) -0.0084(15) -0.0074(15) 0.0020(14)
C13 0.0230(19) 0.033(2) 0.041(2) -0.0053(18) -0.0087(17) 0.0062(16)
C14 0.036(2) 0.034(2) 0.043(2) 0.0040(19) -0.0105(19) 0.0059(18)
C15 0.036(2) 0.036(2) 0.036(2) -0.0023(18) -0.0045(18) -0.0061(18)
C16 0.023(2) 0.040(2) 0.044(2) -0.0075(19) -0.0055(18) 0.0014(17)
C17 0.025(2) 0.032(2) 0.040(2) -0.0086(18) -0.0090(17) 0.0060(16)
C18 0.0214(18) 0.028(2) 0.0291(19) -0.0056(16) -0.0062(15) 0.0032(15)
C19 0.0199(18) 0.0237(19) 0.0285(19) -0.0025(15) -0.0052(15) 0.0034(14)
C20 0.027(2) 0.036(2) 0.031(2) -0.0044(17) -0.0089(16) 0.0050(16)
C21 0.037(2) 0.043(3) 0.040(2) -0.004(2) -0.0126(19) 0.0146(19)
C22 0.044(2) 0.034(2) 0.047(3) -0.012(2) -0.013(2) 0.0191(19)
C23 0.034(2) 0.033(2) 0.036(2) -0.0095(17) -0.0056(18) 0.0109(17)
C24 0.0242(19) 0.041(2) 0.032(2) -0.0066(18) -0.0095(16) 0.0029(16)
C25 0.044(3) 0.045(3) 0.033(2) -0.004(2) -0.0078(19) -0.003(2)
C26 0.049(3) 0.074(4) 0.031(2) -0.005(2) -0.011(2) -0.002(2)
C27 0.048(3) 0.073(3) 0.037(3) -0.023(2) -0.012(2) 0.002(2)
C28 0.053(3) 0.048(3) 0.051(3) -0.016(2) -0.021(2) -0.001(2)
C29 0.042(2) 0.046(3) 0.031(2) -0.0061(19) -0.0134(19) -0.0017(19)
C30 0.053(4) 0.077(5) 0.299(12) -0.115(6) 0.017(5) 0.000(3)
C31 0.104(5) 0.111(5) 0.075(4) -0.046(4) -0.019(4) -0.016(4)

loop_
_atom_type_symbol
_atom_type_description
_atom_type_scat_dispersion_real
_atom_type_scat_dispersion_imag
_atom_type_scat_source
C C 0.0033 0.0016 'International Tables Vol C Tables 4.2.6.8 and 6.1.1.4'
H H 0.0000 0.0000 'International Tables Vol C Tables 4.2.6.8 and 6.1.1.4'
P P 0.1023 0.0942 'International Tables Vol C Tables 4.2.6.8 and 6.1.1.4'
O O 0.0106 0.0060 'International Tables Vol C Tables 4.2.6.8 and 6.1.1.4'
Cl Cl 0.1484 0.1585 'International Tables Vol C Tables 4.2.6.8 and 6.1.1.4'
Ti Ti 0.2776 0.4457 'International Tables Vol C Tables 4.2.6.8 and 6.1.1.4'

loop_
_geom_angle_atom_site_label_1
_geom_angle_atom_site_label_2
_geom_angle_atom_site_label_3
_geom_angle
O2 Ti1 O1 82.09(9)
O2 Ti1 C4 88.83(14)
O1 Ti1 C4 84.73(14)
O2 Ti1 C3 87.69(14)
O1 Ti1 C3 118.87(16)
C4 Ti1 C3 34.72(17)
O2 Ti1 C5 120.22(14)
O1 Ti1 C5 77.40(13)
C4 Ti1 C5 34.29(16)
C3 Ti1 C5 57.04(16)
O2 Ti1 Cl2 134.50(8)
O1 Ti1 Cl2 80.69(7)
C4 Ti1 Cl2 130.70(13)
C3 Ti1 Cl2 137.21(13)
C5 Ti1 Cl2 96.43(12)
O2 Ti1 Cl1 85.08(7)
O1 Ti1 Cl1 144.78(8)
C4 Ti1 Cl1 127.73(13)
C3 Ti1 Cl1 93.10(14)
C5 Ti1 Cl1 136.56(12)
Cl2 Ti1 Cl1 85.36(4)
O2 Ti1 C2 117.74(16)
O1 Ti1 C2 133.84(13)
C4 Ti1 C2 56.79(16)
C3 Ti1 C2 33.87(17)
C5 Ti1 C2 56.48(16)
Cl2 Ti1 C2 104.41(15)
Cl1 Ti1 C2 80.94(12)
O2 Ti1 C1 142.66(14)
O1 Ti1 C1 105.47(15)
C4 Ti1 C1 56.47(16)
C3 Ti1 C1 56.29(17)
C5 Ti1 C1 33.84(15)
Cl2 Ti1 C1 82.70(12)
Cl1 Ti1 C1 104.59(13)
C2 Ti1 C1 33.70(17)
O1 P1 C18 108.61(15)
O1 P1 C6 110.55(15)
C18 P1 C6 107.57(17)
O1 P1 C12 111.99(15)
C18 P1 C12 110.13(16)
C6 P1 C12 107.91(17)
P1 O1 Ti1 127.84(14)
C19 O2 Ti1 134.6(2)
C5 C1 C2 108.4(4)
C5 C1 Ti1 71.9(2)
C2 C1 Ti1 72.9(2)
C3 C2 C1 108.1(4)
C3 C2 Ti1 71.9(2)
C1 C2 Ti1 73.4(2)
C2 C3 C4 107.7(4)
C2 C3 Ti1 74.2(3)
C4 C3 Ti1 72.0(2)
C5 C4 C3 107.8(4)
C5 C4 Ti1 73.7(2)
C3 C4 Ti1 73.3(3)
C1 C5 C4 107.9(4)
C1 C5 Ti1 74.3(2)
C4 C5 Ti1 72.0(2)
C11 C6 C7 118.8(3)
C11 C6 P1 122.1(3)
C7 C6 P1 119.1(3)
C8 C7 C6 120.5(4)
C9 C8 C7 120.1(4)
C10 C9 C8 120.0(4)
C9 C10 C11 120.4(4)
C6 C11 C10 120.3(4)
C17 C12 C13 120.0(3)
C17 C12 P1 121.3(3)
C13 C12 P1 118.7(3)
C14 C13 C12 119.8(4)
C15 C14 C13 119.7(4)
C16 C15 C14 120.6(4)
C15 C16 C17 120.0(4)
C12 C17 C16 119.9(4)
C19 C18 C23 120.6(3)
C19 C18 P1 114.9(3)
C23 C18 P1 124.4(3)
O2 C19 C18 118.9(3)
O2 C19 C20 120.4(3)
C18 C19 C20 120.6(3)
C21 C20 C19 116.9(3)
C21 C20 C24 120.8(3)
C19 C20 C24 122.2(3)
C22 C21 C20 122.4(4)
C23 C22 C21 120.0(4)
C22 C23 C18 119.5(4)
C25 C24 C29 118.1(4)
C25 C24 C20 120.6(4)
C29 C24 C20 121.3(3)
C26 C25 C24 121.1(4)
C25 C26 C27 120.1(4)
C28 C27 C26 119.5(4)
C27 C28 C29 120.9(4)
C28 C29 C24 120.3(4)
Cl3 C30 Cl4 117.2(3)
Cl6 C31 Cl5 111.7(3)

loop_
_geom_bond_atom_site_label_1
_geom_bond_atom_site_label_2
_geom_bond_distance
Ti1 O2 1.898(2)
Ti1 O1 2.066(2)
Ti1 C4 2.329(4)
Ti1 C3 2.345(4)
Ti1 C5 2.349(4)
Ti1 Cl2 2.3575(11)
Ti1 Cl1 2.3576(11)
Ti1 C2 2.374(4)
Ti1 C1 2.380(4)
P1 O1 1.522(2)
P1 C18 1.785(4)
P1 C6 1.790(4)
P1 C12 1.792(4)
Cl3 C30 1.691(6)
Cl4 C30 1.688(5)
Cl5 C31 1.773(7)
Cl6 C31 1.728(6)
O2 C19 1.344(4)
C1 C5 1.377(6)
C1 C2 1.378(7)
C2 C3 1.375(7)
C3 C4 1.395(7)
C4 C5 1.379(6)
C6 C11 1.386(5)
C6 C7 1.388(5)
C7 C8 1.386(6)
C8 C9 1.376(6)
C9 C10 1.371(6)
C10 C11 1.389(5)
C12 C17 1.384(5)
C12 C13 1.392(5)
C13 C14 1.387(5)
C14 C15 1.381(6)
C15 C16 1.378(6)
C16 C17 1.386(5)
C18 C19 1.398(5)
C18 C23 1.398(5)
C19 C20 1.415(5)
C20 C21 1.403(5)
C20 C24 1.482(5)
C21 C22 1.386(6)
C22 C23 1.380(6)
C24 C25 1.388(5)
C24 C29 1.397(6)
C25 C26 1.378(6)
C26 C27 1.383(7)
C27 C28 1.369(6)
C28 C29 1.382(6)
